data_4326128
loop_
_publ_author_name
'Laura Ion'
'Sonia Nieto'
'Julio P\'erez'
'Luc\'ia Riera'
'V\'ictor Riera'
'Jes\'us D\'iaz'
'Ram\'on L\'opez'
'Kirsty M. Anderson'
'Jonathan W. Steed'

_publ_contact_author
;    LUCIA RIERA
     Instituto de S\'intesis Qu\'imica y Cat\'alisis Homog\'enea (ISQCH) 
     Universidad de Zaragoza-CSIC
     C/ Pedro Cerbuna, 12
     50009 Zaragoza  
     SPAIN
;
_publ_contact_author_email riera@unizar.es
_publ_contact_author_fax +34-85-103446
_publ_contact_author_phone +34-85-102985
_publ_section_title
;
 Two Different Hydrogen Bond Donor Ligands Together: A Selectivity
 Improvement in Organometallic {Re(CO)3} Anion Hosts
;
_journal_name_full 'Inorganic Chemistry'
_journal_page_first 8524
_journal_page_last 8531
_journal_paper_doi 10.1021/ic201120s
_journal_volume 50
_journal_year 2011
_chemical_formula_moiety '2(C16 H18 N6 O3 Re, Br), 2.5(CH2Cl2)'
_chemical_formula_sum 'C16 H18 Br N6 O3 Re'
_chemical_formula_weight 608.47
_chemical_name_systematic
; 
 ? 
;
_space_group_IT_number 2
_symmetry_cell_setting triclinic
_symmetry_space_group_name_Hall '-P 1'
_symmetry_space_group_name_H-M 'P -1'
_atom_sites_solution_hydrogens geom
_atom_sites_solution_primary direct
_atom_sites_solution_secondary difmap
_audit_creation_method SHELXL-97
_cell_angle_alpha 83.475(3)
_cell_angle_beta 88.023(3)
_cell_angle_gamma 74.495(3)
_cell_formula_units_Z 4
_cell_length_a 10.9770(18)
_cell_length_b 14.000(2)
_cell_length_c 16.027(3)
_cell_measurement_temperature 120(2)
_cell_volume 2358.0(7)
_computing_cell_refinement SMART
_computing_data_collection SMART
_computing_data_reduction SAINT
_computing_molecular_graphics X-Seed
_computing_publication_material X-Seed
_computing_structure_refinement 'SHELXL-97 (Sheldrick, 1997)'
_computing_structure_solution 'SHELXS-97 (Sheldrick, 1990)'
_diffrn_ambient_temperature 120(2)
_diffrn_measured_fraction_theta_full 0.998
_diffrn_measured_fraction_theta_max 0.998
_diffrn_measurement_device_type 'SMART 1k'
_diffrn_radiation_monochromator graphite
_diffrn_radiation_source 'fine-focus sealed tube'
_diffrn_radiation_type MoK\a
_diffrn_radiation_wavelength 0.71073
_diffrn_reflns_av_R_equivalents 0.0469
_diffrn_reflns_av_sigmaI/netI 0.0502
_diffrn_reflns_limit_h_max 12
_diffrn_reflns_limit_h_min -12
_diffrn_reflns_limit_k_max 15
_diffrn_reflns_limit_k_min -15
_diffrn_reflns_limit_l_max 17
_diffrn_reflns_limit_l_min -17
_diffrn_reflns_number 21004
_diffrn_reflns_theta_full 23.28
_diffrn_reflns_theta_max 23.28
_diffrn_reflns_theta_min 1.88
_exptl_absorpt_coefficient_mu 7.162
_exptl_absorpt_correction_T_max 0.7159
_exptl_absorpt_correction_T_min 0.3284
_exptl_absorpt_correction_type multi-scan
_exptl_crystal_colour colourless
_exptl_crystal_density_diffrn 2.013
_exptl_crystal_description needle
_exptl_crystal_F_000 1370
_exptl_crystal_size_max 0.20
_exptl_crystal_size_mid 0.05
_exptl_crystal_size_min 0.05
_platon_squeeze_details
;
Number of electrons is roughly equivalent to 2.5 dichloromethane molecules 
which have been included in the molecular formula and associated 
calculations above.
;
_refine_diff_density_max 0.806
_refine_diff_density_min -0.573
_refine_diff_density_rms 0.114
_refine_ls_extinction_method none
_refine_ls_goodness_of_fit_ref 0.976
_refine_ls_hydrogen_treatment mixed
_refine_ls_matrix_type full
_refine_ls_number_parameters 491
_refine_ls_number_reflns 6782
_refine_ls_number_restraints 0
_refine_ls_restrained_S_all 0.976
_refine_ls_R_factor_all 0.0439
_refine_ls_R_factor_gt 0.0295
_refine_ls_shift/su_max 0.001
_refine_ls_shift/su_mean 0.000
_refine_ls_structure_factor_coef Fsqd
_refine_ls_weighting_details 'calc w=1/[\s^2^(Fo^2^)+(0.0227P)^2^+0.0000P] where P=(Fo^2^+2Fc^2^)/3'
_refine_ls_weighting_scheme calc
_refine_ls_wR_factor_gt 0.0547
_refine_ls_wR_factor_ref 0.0577
_reflns_number_gt 5445
_reflns_number_total 6782
_reflns_threshold_expression >2sigma(I)
_cod_data_source_file ic201120s_si_002_1.cif
_cod_data_source_block 3-Br
_cod_original_cell_volume 2358.0(6)
_cod_original_formula_sum 'C34.50 H41 Br2 Cl5 N12 O6 Re2'
_cod_database_code 4326128

loop_
_symmetry_equiv_pos_as_xyz
'x, y, z'
'-x, -y, -z'

loop_
_atom_site_label
_atom_site_type_symbol
_atom_site_fract_x
_atom_site_fract_y
_atom_site_fract_z
_atom_site_U_iso_or_equiv
_atom_site_adp_type
_atom_site_occupancy
_atom_site_symmetry_multiplicity
_atom_site_calc_flag
_atom_site_refinement_flags
Re1 Re 0.21145(2) 0.316006(17) 0.171274(14) 0.02088(8) Uani 1 1 d .
Re2 Re -0.64986(2) 0.144063(18) -0.177683(14) 0.02278(8) Uani 1 1 d .
Br1 Br 0.51375(6) 0.33349(5) 0.44926(4) 0.02894(16) Uani 1 1 d .
Br2 Br -0.99213(6) 0.21224(5) -0.45249(4) 0.02912(16) Uani 1 1 d .
O1 O 0.1617(4) 0.4600(4) 0.0092(3) 0.0478(13) Uani 1 1 d .
O2 O 0.2255(4) 0.1427(3) 0.0668(3) 0.0418(12) Uani 1 1 d .
O3 O 0.4975(4) 0.2851(3) 0.1438(3) 0.0405(12) Uani 1 1 d .
O21 O -0.5938(5) -0.0412(4) -0.0481(3) 0.0536(14) Uani 1 1 d .
O22 O -0.9311(5) 0.1909(4) -0.1296(3) 0.0567(15) Uani 1 1 d .
O23 O -0.6074(5) 0.2705(3) -0.0432(3) 0.0420(12) Uani 1 1 d .
N1 N 0.0092(5) 0.3331(4) 0.2016(3) 0.0299(13) Uani 1 1 d .
N2 N 0.1908(4) 0.4409(3) 0.2475(3) 0.0203(11) Uani 1 1 d .
N3 N 0.2361(5) 0.5471(4) 0.3251(3) 0.0272(13) Uani 1 1 d .
N4 N 0.2426(4) 0.2146(3) 0.2876(3) 0.0179(11) Uani 1 1 d .
N5 N 0.2987(4) 0.1424(3) 0.4138(3) 0.0194(11) Uani 1 1 d .
N21 N -0.4513(4) 0.1223(3) -0.2208(3) 0.0226(12) Uani 1 1 d .
N22 N -0.2792(4) 0.1624(3) -0.4147(3) 0.0228(12) Uani 1 1 d .
H22A H -0.2019 0.1596 -0.4328 0.027 Uiso 1 1 calc R
H22B H -0.3421 0.1768 -0.4506 0.027 Uiso 1 1 calc R
N23 N -0.6854(4) 0.2725(3) -0.2743(3) 0.0218(12) Uani 1 1 d .
N24 N -0.7538(4) 0.3791(3) -0.3847(3) 0.0213(11) Uani 1 1 d .
N25 N -0.6688(4) 0.0477(3) -0.2734(3) 0.0204(11) Uani 1 1 d .
N26 N -0.7591(5) -0.0383(3) -0.3463(3) 0.0260(12) Uani 1 1 d .
N41 N -0.1894(5) 0.3387(4) 0.3885(3) 0.0322(13) Uani 1 1 d .
H41A H -0.2691 0.3476 0.4038 0.039 Uiso 1 1 calc R
H41B H -0.1305 0.3288 0.4269 0.039 Uiso 1 1 calc R
C1 C 0.1789(6) 0.4073(5) 0.0700(4) 0.0280(15) Uani 1 1 d .
C2 C 0.2214(6) 0.2072(5) 0.1073(4) 0.0283(15) Uani 1 1 d .
C3 C 0.3890(6) 0.2980(4) 0.1536(4) 0.0251(15) Uani 1 1 d .
C4 C -0.0308(6) 0.3302(4) 0.2823(4) 0.0239(14) Uani 1 1 d .
H4 H 0.0299 0.3208 0.3253 0.029 Uiso 1 1 calc R
C5 C -0.1572(6) 0.3404(4) 0.3056(4) 0.0247(15) Uani 1 1 d .
C6 C -0.2443(7) 0.3556(6) 0.2424(5) 0.057(2) Uani 1 1 d .
H6 H -0.3309 0.3613 0.2553 0.068 Uiso 1 1 calc R
C7 C -0.2046(7) 0.3623(7) 0.1611(5) 0.075(3) Uani 1 1 d .
H7 H -0.2645 0.3755 0.1171 0.090 Uiso 1 1 calc R
C8 C -0.0796(7) 0.3503(6) 0.1422(4) 0.052(2) Uani 1 1 d .
H8 H -0.0545 0.3542 0.0848 0.063 Uiso 1 1 calc R
C9 C 0.2781(6) 0.4622(4) 0.2902(4) 0.0244(15) Uani 1 1 d .
H19 H 0.3624 0.4214 0.2958 0.029 Uiso 1 1 calc R
C10 C 0.0855(6) 0.5191(4) 0.2540(4) 0.0323(16) Uani 1 1 d .
H10 H 0.0058 0.5261 0.2292 0.039 Uiso 1 1 calc R
C11 C 0.1132(6) 0.5847(5) 0.3014(4) 0.0361(17) Uani 1 1 d .
H11 H 0.0575 0.6454 0.3155 0.043 Uiso 1 1 calc R
C12 C 0.3108(6) 0.5916(5) 0.3746(4) 0.0359(17) Uani 1 1 d .
H12A H 0.3448 0.6393 0.3379 0.054 Uiso 1 1 calc R
H12B H 0.3807 0.5392 0.4013 0.054 Uiso 1 1 calc R
H12C H 0.2571 0.6262 0.4179 0.054 Uiso 1 1 calc R
C13 C 0.2985(5) 0.2206(4) 0.3578(4) 0.0212(14) Uani 1 1 d .
H13 H 0.3337 0.2735 0.3672 0.025 Uiso 1 1 calc R
C14 C 0.2029(6) 0.1279(4) 0.3012(4) 0.0260(15) Uani 1 1 d .
H14 H 0.1585 0.1034 0.2624 0.031 Uiso 1 1 calc R
C15 C 0.2383(6) 0.0844(4) 0.3797(4) 0.0263(15) Uani 1 1 d .
H15 H 0.2233 0.0242 0.4058 0.032 Uiso 1 1 calc R
C16 C 0.3515(6) 0.1262(5) 0.4986(4) 0.0310(16) Uani 1 1 d .
H16A H 0.2832 0.1297 0.5401 0.046 Uiso 1 1 calc R
H16B H 0.3945 0.1778 0.5056 0.046 Uiso 1 1 calc R
H16C H 0.4122 0.0604 0.5069 0.046 Uiso 1 1 calc R
C21 C -0.6149(7) 0.0294(5) -0.0960(4) 0.0350(17) Uani 1 1 d .
C22 C -0.8248(7) 0.1723(5) -0.1476(4) 0.0359(17) Uani 1 1 d .
C23 C -0.6243(6) 0.2236(5) -0.0936(4) 0.0306(16) Uani 1 1 d .
C24 C -0.3558(6) 0.0981(4) -0.1648(4) 0.0270(15) Uani 1 1 d .
H24 H -0.3733 0.0814 -0.1073 0.032 Uiso 1 1 calc R
C25 C -0.2336(6) 0.0969(4) -0.1887(4) 0.0287(16) Uani 1 1 d .
H25 H -0.1683 0.0791 -0.1480 0.034 Uiso 1 1 calc R
C26 C -0.2061(6) 0.1212(4) -0.2711(4) 0.0246(15) Uani 1 1 d .
H26 H -0.1225 0.1223 -0.2875 0.030 Uiso 1 1 calc R
C27 C -0.3018(6) 0.1444(4) -0.3306(4) 0.0208(14) Uani 1 1 d .
C28 C -0.4231(5) 0.1429(4) -0.3019(4) 0.0197(14) Uani 1 1 d .
H28 H -0.4892 0.1574 -0.3419 0.024 Uiso 1 1 calc R
C29 C -0.7620(5) 0.2948(4) -0.3387(4) 0.0229(14) Uani 1 1 d .
H29 H -0.8166 0.2560 -0.3513 0.028 Uiso 1 1 calc R
C30 C -0.6241(6) 0.3477(4) -0.2794(4) 0.0259(15) Uani 1 1 d .
H30 H -0.5621 0.3521 -0.2411 0.031 Uiso 1 1 calc R
C31 C -0.6657(5) 0.4136(4) -0.3471(4) 0.0272(15) Uani 1 1 d .
H31 H -0.6394 0.4721 -0.3651 0.033 Uiso 1 1 calc R
C32 C -0.8234(6) 0.4248(5) -0.4615(4) 0.0317(16) Uani 1 1 d .
H32A H -0.8848 0.3881 -0.4721 0.048 Uiso 1 1 calc R
H32B H -0.7642 0.4228 -0.5088 0.048 Uiso 1 1 calc R
H32C H -0.8680 0.4943 -0.4551 0.048 Uiso 1 1 calc R
C33 C -0.7755(6) 0.0428(4) -0.3061(4) 0.0227(14) Uani 1 1 d .
H33 H -0.8542 0.0911 -0.3017 0.027 Uiso 1 1 calc R
C34 C -0.5790(6) -0.0368(4) -0.2947(4) 0.0262(15) Uani 1 1 d .
H34 H -0.4922 -0.0546 -0.2800 0.031 Uiso 1 1 calc R
C35 C -0.6341(6) -0.0898(5) -0.3395(4) 0.0299(16) Uani 1 1 d .
H35 H -0.5943 -0.1505 -0.3619 0.036 Uiso 1 1 calc R
C36 C -0.8570(6) -0.0677(5) -0.3897(4) 0.0374(17) Uani 1 1 d .
H36A H -0.9249 -0.0083 -0.4079 0.056 Uiso 1 1 calc R
H36B H -0.8917 -0.1136 -0.3513 0.056 Uiso 1 1 calc R
H36C H -0.8198 -0.1008 -0.4388 0.056 Uiso 1 1 calc R

loop_
_atom_site_aniso_label
_atom_site_aniso_U_11
_atom_site_aniso_U_22
_atom_site_aniso_U_33
_atom_site_aniso_U_23
_atom_site_aniso_U_13
_atom_site_aniso_U_12
Re1 0.02392(15) 0.01986(15) 0.01880(14) -0.00108(11) -0.00056(11) -0.00609(11)
Re2 0.03170(16) 0.02240(15) 0.01535(14) -0.00391(11) 0.00549(11) -0.00906(12)
Br1 0.0190(3) 0.0341(4) 0.0342(4) -0.0107(3) -0.0030(3) -0.0045(3)
Br2 0.0184(3) 0.0357(4) 0.0339(4) -0.0081(3) -0.0014(3) -0.0063(3)
O1 0.057(3) 0.043(3) 0.034(3) 0.024(3) -0.004(2) -0.010(3)
O2 0.063(3) 0.043(3) 0.029(3) -0.014(2) 0.009(2) -0.027(3)
O3 0.025(3) 0.046(3) 0.050(3) -0.009(2) 0.004(2) -0.009(2)
O21 0.098(4) 0.037(3) 0.024(3) 0.007(2) 0.002(3) -0.019(3)
O22 0.038(3) 0.070(4) 0.063(4) -0.019(3) 0.029(3) -0.014(3)
O23 0.069(4) 0.042(3) 0.023(3) -0.015(2) 0.007(2) -0.026(3)
N1 0.028(3) 0.037(3) 0.023(3) 0.000(2) -0.005(2) -0.007(3)
N2 0.021(3) 0.011(3) 0.027(3) -0.003(2) 0.003(2) -0.002(2)
N3 0.028(3) 0.017(3) 0.038(3) -0.012(2) 0.010(3) -0.005(2)
N4 0.019(3) 0.019(3) 0.016(3) -0.010(2) 0.000(2) -0.002(2)
N5 0.023(3) 0.017(3) 0.014(3) 0.001(2) -0.003(2) 0.001(2)
N21 0.031(3) 0.019(3) 0.022(3) -0.007(2) 0.001(2) -0.010(2)
N22 0.021(3) 0.026(3) 0.022(3) -0.004(2) 0.001(2) -0.007(2)
N23 0.023(3) 0.025(3) 0.020(3) -0.005(2) 0.001(2) -0.010(2)
N24 0.019(3) 0.021(3) 0.023(3) -0.003(2) 0.003(2) -0.004(2)
N25 0.025(3) 0.021(3) 0.015(3) -0.001(2) 0.000(2) -0.005(2)
N26 0.028(3) 0.019(3) 0.030(3) -0.008(2) 0.004(2) -0.004(2)
N41 0.016(3) 0.035(3) 0.041(4) -0.001(3) 0.002(2) -0.001(2)
C1 0.024(4) 0.028(4) 0.032(4) -0.012(3) 0.004(3) -0.004(3)
C2 0.030(4) 0.034(4) 0.020(4) 0.006(3) -0.001(3) -0.011(3)
C3 0.034(4) 0.021(4) 0.020(3) -0.008(3) -0.004(3) -0.003(3)
C4 0.027(4) 0.020(3) 0.024(4) 0.001(3) -0.005(3) -0.008(3)
C5 0.023(4) 0.022(4) 0.023(4) 0.002(3) -0.003(3) 0.004(3)
C6 0.020(4) 0.100(7) 0.044(5) 0.004(5) -0.004(4) -0.011(4)
C7 0.028(5) 0.149(9) 0.041(5) -0.012(5) -0.014(4) -0.010(5)
C8 0.040(5) 0.093(7) 0.020(4) 0.005(4) -0.008(3) -0.014(4)
C9 0.025(4) 0.016(3) 0.033(4) -0.004(3) 0.013(3) -0.007(3)
C10 0.031(4) 0.021(4) 0.042(4) -0.004(3) 0.004(3) -0.001(3)
C11 0.033(4) 0.014(4) 0.057(5) -0.009(3) 0.016(4) 0.001(3)
C12 0.041(4) 0.026(4) 0.044(4) -0.013(3) 0.005(3) -0.012(3)
C13 0.021(3) 0.018(3) 0.024(4) -0.004(3) 0.002(3) -0.003(3)
C14 0.036(4) 0.022(4) 0.028(4) -0.009(3) 0.004(3) -0.019(3)
C15 0.034(4) 0.017(3) 0.030(4) -0.005(3) 0.010(3) -0.010(3)
C16 0.024(4) 0.036(4) 0.026(4) 0.002(3) 0.001(3) 0.000(3)
C21 0.058(5) 0.033(4) 0.019(4) -0.005(3) 0.008(3) -0.020(4)
C22 0.046(5) 0.030(4) 0.031(4) -0.004(3) 0.007(4) -0.010(3)
C23 0.038(4) 0.022(4) 0.030(4) 0.004(3) 0.010(3) -0.009(3)
C24 0.030(4) 0.029(4) 0.020(3) -0.006(3) -0.010(3) -0.003(3)
C25 0.027(4) 0.027(4) 0.029(4) -0.007(3) -0.012(3) 0.000(3)
C26 0.024(4) 0.023(4) 0.027(4) -0.009(3) -0.003(3) -0.003(3)
C27 0.033(4) 0.006(3) 0.023(4) -0.006(3) 0.002(3) -0.004(3)
C28 0.023(4) 0.019(3) 0.019(3) -0.005(3) 0.004(3) -0.007(3)
C29 0.021(4) 0.022(4) 0.027(4) -0.002(3) 0.005(3) -0.009(3)
C30 0.034(4) 0.021(4) 0.024(4) -0.008(3) -0.004(3) -0.009(3)
C31 0.026(4) 0.015(3) 0.042(4) -0.005(3) -0.001(3) -0.008(3)
C32 0.027(4) 0.032(4) 0.033(4) 0.006(3) -0.012(3) -0.004(3)
C33 0.028(4) 0.020(4) 0.021(3) -0.008(3) 0.011(3) -0.008(3)
C34 0.025(4) 0.017(3) 0.032(4) -0.003(3) 0.008(3) 0.002(3)
C35 0.033(4) 0.025(4) 0.034(4) -0.005(3) 0.008(3) -0.009(3)
C36 0.044(4) 0.040(4) 0.038(4) -0.020(3) 0.003(3) -0.021(3)

loop_
_atom_type_symbol
_atom_type_description
_atom_type_scat_dispersion_real
_atom_type_scat_dispersion_imag
_atom_type_scat_source
C C 0.0033 0.0016 'International Tables Vol C Tables 4.2.6.8 and 6.1.1.4'
H H 0.0000 0.0000 'International Tables Vol C Tables 4.2.6.8 and 6.1.1.4'
N N 0.0061 0.0033 'International Tables Vol C Tables 4.2.6.8 and 6.1.1.4'
O O 0.0106 0.0060 'International Tables Vol C Tables 4.2.6.8 and 6.1.1.4'
Br Br -0.2901 2.4595 'International Tables Vol C Tables 4.2.6.8 and 6.1.1.4'
Re Re -1.0185 7.2310 'International Tables Vol C Tables 4.2.6.8 and 6.1.1.4'
Cl Cl 0.1484 0.1585 'International Tables Vol C Tables 4.2.6.8 and 6.1.1.4'

loop_
_geom_angle_atom_site_label_1
_geom_angle_atom_site_label_2
_geom_angle_atom_site_label_3
_geom_angle
C2 Re1 C3 88.5(3)
C2 Re1 C1 90.0(2)
C3 Re1 C1 89.5(2)
C2 Re1 N4 90.7(2)
C3 Re1 N4 92.1(2)
C1 Re1 N4 178.2(2)
C2 Re1 N2 177.2(2)
C3 Re1 N2 94.2(2)
C1 Re1 N2 90.8(2)
N4 Re1 N2 88.41(16)
C2 Re1 N1 93.1(2)
C3 Re1 N1 175.8(2)
C1 Re1 N1 94.4(2)
N4 Re1 N1 83.98(17)
N2 Re1 N1 84.15(18)
C22 Re2 C21 89.8(3)
C22 Re2 C23 89.3(3)
C21 Re2 C23 89.6(3)
C22 Re2 N23 91.7(2)
C21 Re2 N23 178.0(2)
C23 Re2 N23 91.8(2)
C22 Re2 N25 93.4(2)
C21 Re2 N25 88.9(2)
C23 Re2 N25 176.9(2)
N23 Re2 N25 89.70(17)
C22 Re2 N21 175.2(2)
C21 Re2 N21 95.1(2)
C23 Re2 N21 91.0(2)
N23 Re2 N21 83.44(17)
N25 Re2 N21 86.53(17)
C8 N1 C4 116.9(6)
C8 N1 Re1 122.5(4)
C4 N1 Re1 120.5(4)
C9 N2 C10 104.6(5)
C9 N2 Re1 128.1(4)
C10 N2 Re1 127.0(4)
C9 N3 C11 106.2(5)
C9 N3 C12 126.0(5)
C11 N3 C12 127.8(5)
C13 N4 C14 105.7(5)
C13 N4 Re1 129.8(4)
C14 N4 Re1 124.5(4)
C13 N5 C15 108.0(5)
C13 N5 C16 125.1(5)
C15 N5 C16 126.8(5)
C28 N21 C24 117.7(5)
C28 N21 Re2 121.3(4)
C24 N21 Re2 120.6(4)
C29 N23 C30 105.4(5)
C29 N23 Re2 129.9(4)
C30 N23 Re2 124.7(4)
C29 N24 C31 107.3(5)
C29 N24 C32 126.5(5)
C31 N24 C32 126.2(5)
C33 N25 C34 104.9(5)
C33 N25 Re2 126.3(4)
C34 N25 Re2 126.8(4)
C33 N26 C35 107.6(5)
C33 N26 C36 126.5(5)
C35 N26 C36 125.9(5)
O1 C1 Re1 178.5(6)
O2 C2 Re1 178.2(5)
O3 C3 Re1 178.5(6)
N1 C4 C5 123.3(5)
N41 C5 C6 123.1(6)
N41 C5 C4 119.3(5)
C6 C5 C4 117.6(6)
C7 C6 C5 119.0(7)
C6 C7 C8 120.7(7)
N1 C8 C7 122.4(7)
N2 C9 N3 113.0(5)
C11 C10 N2 109.3(6)
C10 C11 N3 106.9(5)
N4 C13 N5 110.8(5)
C15 C14 N4 108.1(5)
N5 C15 C14 107.3(5)
O21 C21 Re2 178.5(6)
O22 C22 Re2 179.0(6)
O23 C23 Re2 179.1(6)
N21 C24 C25 121.8(6)
C26 C25 C24 120.2(6)
C25 C26 C27 119.4(6)
N22 C27 C26 122.4(5)
N22 C27 C28 120.3(5)
C26 C27 C28 117.2(5)
N21 C28 C27 123.6(5)
N23 C29 N24 111.7(5)
C31 C30 N23 109.6(5)
C30 C31 N24 106.0(5)
N25 C33 N26 111.7(5)
C35 C34 N25 109.6(5)
C34 C35 N26 106.1(5)

loop_
_geom_bond_atom_site_label_1
_geom_bond_atom_site_label_2
_geom_bond_distance
Re1 C2 1.909(7)
Re1 C3 1.913(7)
Re1 C1 1.929(7)
Re1 N4 2.189(4)
Re1 N2 2.204(5)
Re1 N1 2.211(5)
Re2 C22 1.910(7)
Re2 C21 1.915(7)
Re2 C23 1.915(7)
Re2 N23 2.195(5)
Re2 N25 2.204(5)
Re2 N21 2.216(5)
O1 C1 1.142(7)
O2 C2 1.161(7)
O3 C3 1.163(7)
O21 C21 1.156(7)
O22 C22 1.160(7)
O23 C23 1.146(7)
N1 C8 1.343(8)
N1 C4 1.350(7)
N2 C9 1.312(7)
N2 C10 1.373(7)
N3 C9 1.332(7)
N3 C11 1.360(8)
N3 C12 1.456(8)
N4 C13 1.322(7)
N4 C14 1.388(7)
N5 C13 1.334(7)
N5 C15 1.345(7)
N5 C16 1.467(7)
N21 C28 1.343(7)
N21 C24 1.351(7)
N22 C27 1.369(7)
N23 C29 1.309(7)
N23 C30 1.387(7)
N24 C29 1.341(7)
N24 C31 1.375(7)
N24 C32 1.461(7)
N25 C33 1.321(7)
N25 C34 1.390(7)
N26 C33 1.336(7)
N26 C35 1.370(7)
N26 C36 1.470(7)
N41 C5 1.363(7)
C4 C5 1.398(8)
C5 C6 1.377(9)
C6 C7 1.360(10)
C7 C8 1.365(10)
C10 C11 1.356(9)
C14 C15 1.356(8)
C24 C25 1.378(8)
C25 C26 1.370(8)
C26 C27 1.391(8)
C27 C28 1.399(8)
C30 C31 1.348(8)
C34 C35 1.350(8)

loop_
_platon_squeeze_void_nr
_platon_squeeze_void_average_x
_platon_squeeze_void_average_y
_platon_squeeze_void_average_z
_platon_squeeze_void_volume
_platon_squeeze_void_count_electrons
1 -0.014 0.008 0.001 384.5 107.9
2 0.022 0.388 0.921 6.4 -0.2
